data_4510098
loop_
_publ_author_name
'Mukherjee, Arijit'
'Desiraju, Gautam R.'

_publ_section_title
;
 Combinatorial Exploration of the Structural Landscape of Acid--Pyridine
 Cocrystals
;
_journal_issue 3
_journal_name_full 'Crystal Growth &amp; Design'
_journal_page_first 1375
_journal_paper_doi 10.1021/cg401851z
_journal_volume 14
_journal_year 2014
_chemical_formula_sum 'C13 H10 N2 O3'
_chemical_formula_weight 242.23
_chemical_name_systematic
;
 ?
;
_space_group_IT_number 14
_symmetry_cell_setting monoclinic
_symmetry_space_group_name_Hall '-P 2ybc'
_symmetry_space_group_name_H-M 'P 1 21/c 1'
_atom_sites_solution_hydrogens geom
_atom_sites_solution_primary direct
_atom_sites_solution_secondary difmap
_audit_creation_method SHELXL-97
_cell_angle_alpha 90.00
_cell_angle_beta 100.809(8)
_cell_angle_gamma 90.00
_cell_formula_units_Z 4
_cell_length_a 7.279(4)
_cell_length_b 11.601(6)
_cell_length_c 13.669(7)
_cell_measurement_reflns_used 7550
_cell_measurement_temperature 150(2)
_cell_measurement_theta_max 27.6
_cell_measurement_theta_min 3.3
_cell_volume 1133.8(10)
_computing_cell_refinement
;
CrystalClear-SM Expert 2.0 rc14 (Rigaku, 2009)
;
_computing_data_collection
;
CrystalClear-SM Expert 2.0 rc14 (Rigaku, 2009)
;
_computing_data_reduction
;
CrystalClear-SM Expert 2.0 rc14 (Rigaku, 2009)
;
_computing_structure_refinement 'SHELXL-97 (Sheldrick, 2008)'
_computing_structure_solution 'SHELXL-97 (Sheldrick, 2008)'
_diffrn_ambient_temperature 150(2)
_diffrn_detector CCD
_diffrn_detector_area_resol_mean 13.6612
_diffrn_measured_fraction_theta_full 0.999
_diffrn_measured_fraction_theta_max 0.999
_diffrn_measurement_device
;
XtaLABmini: Fixed Chi 2 circle
;
_diffrn_measurement_device_type
;
Rigaku Mercury375R (2x2 bin mode)
;
_diffrn_measurement_specimen_support Fiber
_diffrn_radiation_monochromator 'Graphite Monochromator'
_diffrn_radiation_source 'fine-focus sealed tube'
_diffrn_radiation_type MoK\a
_diffrn_radiation_wavelength 0.71073
_diffrn_reflns_av_R_equivalents 0.0486
_diffrn_reflns_av_sigmaI/netI 0.0390
_diffrn_reflns_limit_h_max 9
_diffrn_reflns_limit_h_min -9
_diffrn_reflns_limit_k_max 15
_diffrn_reflns_limit_k_min -15
_diffrn_reflns_limit_l_max 17
_diffrn_reflns_limit_l_min -17
_diffrn_reflns_number 11547
_diffrn_reflns_theta_full 27.48
_diffrn_reflns_theta_max 27.48
_diffrn_reflns_theta_min 3.03
_exptl_absorpt_coefficient_mu 0.103
_exptl_absorpt_correction_T_max 0.9898
_exptl_absorpt_correction_T_min 0.9502
_exptl_absorpt_correction_type multi-scan
_exptl_absorpt_process_details 'Jacobson, R. (1998) Private communication'
_exptl_crystal_density_diffrn 1.419
_exptl_crystal_density_method 'not measured'
_exptl_crystal_F_000 504
_exptl_crystal_size_max 0.50
_exptl_crystal_size_mid 0.20
_exptl_crystal_size_min 0.10
_refine_diff_density_max 0.212
_refine_diff_density_min -0.337
_refine_diff_density_rms 0.066
_refine_ls_extinction_method none
_refine_ls_goodness_of_fit_ref 1.039
_refine_ls_hydrogen_treatment mixed
_refine_ls_matrix_type full
_refine_ls_number_parameters 171
_refine_ls_number_reflns 2594
_refine_ls_number_restraints 0
_refine_ls_restrained_S_all 1.039
_refine_ls_R_factor_all 0.0704
_refine_ls_R_factor_gt 0.0485
_refine_ls_shift/su_max 0.001
_refine_ls_shift/su_mean 0.000
_refine_ls_structure_factor_coef Fsqd
_refine_ls_weighting_details 'calc w=1/[\s^2^(Fo^2^)+(0.0569P)^2^+0.2303P] where P=(Fo^2^+2Fc^2^)/3'
_refine_ls_weighting_scheme calc
_refine_ls_wR_factor_gt 0.1073
_refine_ls_wR_factor_ref 0.1161
_reflns_number_gt 1930
_reflns_number_total 2594
_reflns_threshold_expression >2\s(I)
_cod_data_source_file cg401851z_si_002.cif
_cod_data_source_block 2
_cod_depositor_comments
;
The following automatic conversions were performed:

'_symmetry_cell_setting' value 'Monoclinic' changed to 'monoclinic'
according to
/usr/data/users/saulius/crontab/automatic-downloads/current/ACS/lib/dictionaries/cif_core.dic
dictionary named 'cif_core.dic' version 2.4.2 from 2011-04-26.

Automatic conversion script
Id: cif_fix_values 2281 2013-09-26 08:29:07Z andrius 
;
_cod_original_cell_volume 1133.7(9)
_cod_original_sg_symbol_H-M 'P 21/c'
_cod_database_code 4510098

loop_
_symmetry_equiv_pos_as_xyz
'x, y, z'
'-x, y+1/2, -z+1/2'
'-x, -y, -z'
'x, -y-1/2, z-1/2'

loop_
_atom_site_label
_atom_site_type_symbol
_atom_site_fract_x
_atom_site_fract_y
_atom_site_fract_z
_atom_site_U_iso_or_equiv
_atom_site_adp_type
_atom_site_occupancy
_atom_site_symmetry_multiplicity
_atom_site_calc_flag
_atom_site_refinement_flags
H1O H 0.097(3) 0.750(2) 0.0089(17) 0.053(7) Uiso 1 1 d .
H2O H 0.247(3) 1.087(2) 0.5025(19) 0.060(7) Uiso 1 1 d .
C1 C 0.0782(2) 0.84360(13) 0.11523(11) 0.0187(3) Uani 1 1 d .
C2 C 0.1558(2) 0.76810(13) 0.19065(12) 0.0194(4) Uani 1 1 d .
H2 H 0.1861 0.6933 0.1751 0.023 Uiso 1 1 calc R
C3 C 0.1882(2) 0.80420(14) 0.28916(11) 0.0190(3) Uani 1 1 d .
H3 H 0.2382 0.7529 0.3395 0.023 Uiso 1 1 calc R
C4 C 0.1466(2) 0.91585(13) 0.31314(11) 0.0179(3) Uani 1 1 d .
C5 C 0.0683(2) 0.99049(13) 0.23687(11) 0.0187(3) Uani 1 1 d .
H5 H 0.0401 1.0657 0.2523 0.022 Uiso 1 1 calc R
C6 C 0.0317(2) 0.95495(14) 0.13860(11) 0.0207(4) Uani 1 1 d .
H6 H -0.0236 1.0052 0.0886 0.025 Uiso 1 1 calc R
C7 C 0.1907(2) 0.95383(14) 0.41862(12) 0.0207(4) Uani 1 1 d .
C8 C 0.6051(2) 0.97439(14) 0.32076(12) 0.0223(4) Uani 1 1 d .
H8 H 0.5793 1.0416 0.3527 0.027 Uiso 1 1 calc R
C9 C 0.5535(2) 0.96904(15) 0.21837(12) 0.0222(4) Uani 1 1 d .
H9 H 0.4946 1.0309 0.1821 0.027 Uiso 1 1 calc R
C10 C 0.5921(2) 0.86857(14) 0.17137(11) 0.0208(4) Uani 1 1 d .
C11 C 0.6780(2) 0.77782(14) 0.22783(12) 0.0226(4) Uani 1 1 d .
H11 H 0.7035 0.7092 0.1979 0.027 Uiso 1 1 calc R
C12 C 0.7249(2) 0.79174(14) 0.33011(12) 0.0233(4) Uani 1 1 d .
H12 H 0.7832 0.7310 0.3683 0.028 Uiso 1 1 calc R
C13 C 0.5432(3) 0.85845(15) 0.06391(13) 0.0279(4) Uani 1 1 d .
N1 N 0.69020(19) 0.88824(12) 0.37627(10) 0.0225(3) Uani 1 1 d .
N2 N 0.5051(3) 0.85037(15) -0.02056(12) 0.0416(4) Uani 1 1 d .
O1 O 0.04364(18) 0.81333(11) 0.01734(8) 0.0272(3) Uani 1 1 d .
O2 O 0.21275(17) 1.06561(10) 0.43041(9) 0.0266(3) Uani 1 1 d .
O3 O 0.20983(19) 0.88743(10) 0.48928(9) 0.0310(3) Uani 1 1 d .

loop_
_atom_site_aniso_label
_atom_site_aniso_U_11
_atom_site_aniso_U_22
_atom_site_aniso_U_33
_atom_site_aniso_U_23
_atom_site_aniso_U_13
_atom_site_aniso_U_12
C1 0.0223(8) 0.0189(8) 0.0146(7) -0.0026(6) 0.0027(6) -0.0021(6)
C2 0.0243(8) 0.0131(7) 0.0216(8) -0.0015(6) 0.0064(7) 0.0000(6)
C3 0.0232(8) 0.0171(8) 0.0167(8) 0.0036(6) 0.0039(6) -0.0004(6)
C4 0.0206(8) 0.0172(8) 0.0165(8) -0.0005(6) 0.0049(6) -0.0031(6)
C5 0.0237(8) 0.0134(7) 0.0196(8) -0.0011(6) 0.0053(6) -0.0002(6)
C6 0.0262(9) 0.0184(8) 0.0167(8) 0.0015(6) 0.0017(6) 0.0016(7)
C7 0.0276(9) 0.0176(8) 0.0176(8) 0.0011(6) 0.0056(7) -0.0026(7)
C8 0.0254(9) 0.0216(8) 0.0210(8) -0.0033(7) 0.0069(7) -0.0014(7)
C9 0.0233(8) 0.0229(9) 0.0202(8) 0.0020(7) 0.0034(7) -0.0007(7)
C10 0.0212(8) 0.0250(9) 0.0159(8) -0.0018(6) 0.0026(6) -0.0046(7)
C11 0.0226(9) 0.0227(8) 0.0225(9) -0.0032(7) 0.0040(7) 0.0003(7)
C12 0.0256(9) 0.0217(8) 0.0212(8) 0.0007(7) 0.0008(7) 0.0007(7)
C13 0.0351(10) 0.0257(9) 0.0219(9) -0.0008(7) 0.0028(8) -0.0005(7)
N1 0.0262(7) 0.0235(7) 0.0182(7) -0.0001(6) 0.0049(6) -0.0028(6)
N2 0.0641(12) 0.0354(10) 0.0225(9) -0.0037(7) 0.0009(8) 0.0007(8)
O1 0.0427(8) 0.0213(6) 0.0156(6) -0.0043(5) 0.0005(5) 0.0062(6)
O2 0.0465(8) 0.0173(6) 0.0159(6) -0.0033(5) 0.0050(5) -0.0039(5)
O3 0.0548(9) 0.0217(6) 0.0161(6) 0.0021(5) 0.0053(6) -0.0076(6)

loop_
_atom_type_symbol
_atom_type_description
_atom_type_scat_dispersion_real
_atom_type_scat_dispersion_imag
_atom_type_scat_source
C C 0.0033 0.0016 'International Tables Vol C Tables 4.2.6.8 and 6.1.1.4'
H H 0.0000 0.0000 'International Tables Vol C Tables 4.2.6.8 and 6.1.1.4'
N N 0.0061 0.0033 'International Tables Vol C Tables 4.2.6.8 and 6.1.1.4'
O O 0.0106 0.0060 'International Tables Vol C Tables 4.2.6.8 and 6.1.1.4'

loop_
_geom_angle_atom_site_label_1
_geom_angle_atom_site_label_2
_geom_angle_atom_site_label_3
_geom_angle
O1 C1 C6 117.29(14)
O1 C1 C2 122.79(14)
C6 C1 C2 119.92(15)
C3 C2 C1 120.07(15)
C4 C3 C2 120.51(14)
C3 C4 C5 118.80(14)
C3 C4 C7 119.41(14)
C5 C4 C7 121.77(15)
C6 C5 C4 121.29(15)
C5 C6 C1 119.36(15)
O3 C7 O2 122.15(15)
O3 C7 C4 123.52(15)
O2 C7 C4 114.31(14)
N1 C8 C9 123.48(16)
C8 C9 C10 117.87(16)
C11 C10 C9 119.44(15)
C11 C10 C13 120.20(15)
C9 C10 C13 120.35(15)
C10 C11 C12 118.33(15)
N1 C12 C11 122.91(16)
N2 C13 C10 179.8(2)
C12 N1 C8 117.96(14)

loop_
_geom_bond_atom_site_label_1
_geom_bond_atom_site_label_2
_geom_bond_distance
C1 O1 1.360(2)
C1 C6 1.388(2)
C1 C2 1.389(2)
C2 C3 1.387(2)
C3 C4 1.383(2)
C4 C5 1.392(2)
C4 C7 1.484(2)
C5 C6 1.382(2)
C7 O3 1.223(2)
C7 O2 1.313(2)
C8 N1 1.335(2)
C8 C9 1.381(2)
C9 C10 1.385(2)
C10 C11 1.383(2)
C10 C13 1.450(2)
C11 C12 1.385(2)
C12 N1 1.332(2)
C13 N2 1.140(2)
